data_4516364
loop_
_publ_author_name
'Pyziak, Miko\/laj'
'Pyziak, Jadwiga'
'Hoffmann, Marcin'
'Kubicki, Maciej'

_publ_contact_author
;
Maciej Kubicki   
Faculty of Chemistry 
Adam Mickiewicz University
Grunwaldzka 6              
60-780 Pozna\'n   
Poland             
;
_publ_section_title
;
 Experimental and Theoretical Charge Density Studies of Chalcogen Bonding
 and Other Intermolecular Contacts in
 4-[[4-(Methoxy)-3-quinolinyl]thio]-3-thiomethylquinoline
;
_journal_issue 11
_journal_name_full 'Crystal Growth &amp; Design'
_journal_page_first 5223
_journal_paper_doi 10.1021/acs.cgd.5b00676
_journal_volume 15
_journal_year 2015
_chemical_formula_moiety 'C20 H16 N2 O S2'
_chemical_formula_sum 'C20 H16 N2 O S2'
_chemical_formula_weight 364.471
_space_group_IT_number 2
_space_group_name_Hall '-P 1'
_space_group_name_H-M_alt 'P -1'
_symmetry_cell_setting triclinic
_symmetry_space_group_name_Hall '-P 1'
_symmetry_space_group_name_H-M 'P -1'
_atom_sites_solution_hydrogens difmap
_atom_sites_solution_primary direct
_atom_sites_solution_secondary difmap
_audit_creation_method MoPro12
_cell_angle_alpha 60.921(10)
_cell_angle_beta 85.569(12)
_cell_angle_gamma 65.892(9)
_cell_formula_units_Z 2
_cell_length_a 9.2605(8)
_cell_length_b 10.5797(12)
_cell_length_c 10.7704(15)
_cell_measurement_reflns_used 28458
_cell_measurement_temperature 110(1)
_cell_measurement_theta_max 67.2710
_cell_measurement_theta_min 3.0125
_cell_volume 832.0(2)
_computing_cell_refinement 'CrysAlis Pro (Agilent Technologies (2011))'
_computing_data_collection 'CrysAlis Pro (Agilent Technologies (2011))'
_computing_data_reduction 'CrysAlis Pro (Agilent Technologies (2011))'
_computing_molecular_graphics 'Mercury (MacRae et al., 2009)'
_computing_structure_refinement
;
SHELXL-2013 (Sheldrick, 2013), oPro (J. Appl. Cryst. 2005, 38, 38-54)
;
_computing_structure_solution 'SIR92 (Altomare et al., 1993)'
_diffrn_ambient_temperature 110(1)
_diffrn_detector_area_resol_mean 8.1956
_diffrn_measured_fraction_theta_full 0.981
_diffrn_measured_fraction_theta_max 0.938
_diffrn_measurement_device_type 'Xcalibur, Sapphire2, large Be window'
_diffrn_radiation_monochromator graphite
_diffrn_radiation_source 'Enhance (Mo) X-ray Source'
_diffrn_radiation_type MoK\a
_diffrn_radiation_wavelength 0.71073
_diffrn_reflns_av_R_equivalents 0.023
_diffrn_reflns_av_sigmaI/netI 0.02419
_diffrn_reflns_limit_h_max 24
_diffrn_reflns_limit_h_min 0
_diffrn_reflns_limit_k_max 27
_diffrn_reflns_limit_k_min -24
_diffrn_reflns_limit_l_max 28
_diffrn_reflns_limit_l_min -27
_diffrn_reflns_number 82911
_diffrn_reflns_theta_full 50.79
_diffrn_reflns_theta_max 67.52
_diffrn_reflns_theta_min 3.02
_exptl_absorpt_coefficient_mu 0.33
_exptl_absorpt_correction_T_max 1.00000
_exptl_absorpt_correction_T_min 0.93504
_exptl_absorpt_correction_type multi-scan
_exptl_absorpt_process_details
;
CrysAlisPro, Agilent Technologies,
Version 1.171.35.19 
(release 27-10-2011 CrysAlis171 .NET)
(compiled Oct 27 2011,15:02:11)

Empirical absorption correction using spherical harmonics,
 implemented 
in SCALE3 ABSPACK scaling algorithm.

;
_exptl_crystal_colour colourless
_exptl_crystal_density_diffrn 1.455
_exptl_crystal_density_method 'not measured'
_exptl_crystal_description prism
_exptl_crystal_F_000 380
_exptl_crystal_size_max 0.4
_exptl_crystal_size_mid 0.4
_exptl_crystal_size_min 0.1
_refine_ls_extinction_coef 0.03920
_refine_ls_extinction_method 'Isotropic Gaussian'
_refine_ls_goodness_of_fit_ref 3.605
_refine_ls_hydrogen_treatment refall
_refine_ls_matrix_type full
_refine_ls_number_parameters 929
_refine_ls_number_reflns 28742
_refine_ls_number_restraints 0
_refine_ls_restrained_S_all 0.000
_refine_ls_R_factor_all 0.0668
_refine_ls_R_factor_gt 0.0391
_refine_ls_shift/su_max 0.000
_refine_ls_shift/su_mean 0.000
_refine_ls_structure_factor_coef Fsqd
_refine_ls_weighting_scheme sigma
_refine_ls_wR_factor_gt 0.0269
_refine_ls_wR_factor_ref 0.0690
_reflns_number_gt 20569
_reflns_number_total 28749
_reflns_threshold_expression >2.0sigma(I)
_cod_data_source_file cg5b00676_si_002.cif
_cod_data_source_block 1
_cod_original_cell_volume 831.98(18)
_cod_database_code 4516364

loop_
_symmetry_equiv_pos_as_xyz
'x, y, z'
'-x, -y, -z'

loop_
_atom_site_type_symbol
_atom_site_label
_atom_site_fract_x
_atom_site_fract_y
_atom_site_fract_z
_atom_site_U_iso_or_equiv
_atom_site_adp_type
_atom_site_occupancy
_atom_site_calc_flag
_atom_site_refinement_flags_posn
S S1 0.361260(9) 0.687151(9) 0.405404(8) 0.013518(7) Uani 1 d .
S S2 0.205697(11) 0.597934(11) 0.230630(9) 0.017708(9) Uani 1 d .
O O1 0.41629(4) 0.89776(4) 0.49483(3) 0.01543(3) Uani 1 d .
C C14 0.26824(4) 0.95971(4) 0.42289(3) 0.01178(2) Uani 1 d .
C C13 0.23099(4) 0.88475(3) 0.36323(3) 0.01185(2) Uani 1 d .
C C15 0.15045(4) 1.10986(4) 0.40147(3) 0.01209(2) Uani 1 d .
C C4 0.42011(4) 0.71175(4) 0.23655(3) 0.01268(2) Uani 1 d .
C C20 0.00051(4) 1.17686(4) 0.31698(4) 0.01306(2) Uani 1 d .
C C5 0.54112(4) 0.76608(4) 0.18107(3) 0.01276(3) Uani 1 d .
N N11 -0.03366(4) 1.10350(4) 0.25489(4) 0.01517(3) Uani 1 d .
C C12 0.07736(4) 0.96350(5) 0.27973(4) 0.01412(3) Uani 1 d .
C C16 0.17815(5) 1.19181(4) 0.46224(4) 0.01502(3) Uani 1 d .
C C3 0.35488(4) 0.66523(4) 0.16294(3) 0.01403(3) Uani 1 d .
C C10 0.59243(4) 0.76640(4) 0.05278(4) 0.01455(3) Uani 1 d .
C C6 0.61317(4) 0.81868(4) 0.24702(4) 0.01544(3) Uani 1 d .
N N1 0.52856(5) 0.71890(5) -0.01803(4) 0.01774(3) Uani 1 d .
C C19 -0.11869(5) 1.32488(5) 0.29637(4) 0.01672(3) Uani 1 d .
C C17 0.05866(6) 1.33273(5) 0.44433(5) 0.01763(4) Uani 1 d .
C C8 0.78216(5) 0.86717(5) 0.06104(4) 0.01885(4) Uani 1 d .
C C2 0.41452(6) 0.67272(5) 0.03443(5) 0.01764(4) Uani 1 d .
C C7 0.73023(5) 0.86854(5) 0.18775(4) 0.01785(4) Uani 1 d .
C C9 0.71444(5) 0.81669(5) -0.00512(5) 0.01801(4) Uani 1 d .
C C22 0.43357(6) 0.81652(7) 0.64922(5) 0.02200(4) Uani 1 d .
C C18 -0.09080(6) 1.39995(5) 0.36049(5) 0.01827(4) Uani 1 d .
C C21 0.16110(7) 0.55261(7) 0.10050(6) 0.02017(4) Uani 1 d .
H H7 0.781(3) 0.912(2) 0.237(3) 0.033(2) Uani 1 d D
H H16 0.294(5) 1.144(2) 0.523(2) 0.031(2) Uani 1 d D
H H6 0.5768(16) 0.8186(9) 0.344(3) 0.028(2) Uani 1 d D
H H8 0.876(5) 0.904(2) 0.017(2) 0.036(3) Uani 1 d D
H H19 -0.233(8) 1.378(4) 0.232(5) 0.033(3) Uani 1 d D
H H17 0.0791(13) 1.393(3) 0.494(2) 0.034(2) Uani 1 d D
H H9 0.753(2) 0.8178(9) -0.103(5) 0.034(2) Uani 1 d D
H H18 -0.184(4) 1.511(4) 0.3464(11) 0.035(3) Uani 1 d D
H H22C 0.329(7) 0.862(3) 0.689(3) 0.037(3) Uani 1 d D
H H2 0.363(3) 0.6382(19) -0.024(3) 0.033(2) Uani 1 d D
H H21B 0.255(4) 0.467(4) 0.0959(10) 0.043(2) Uani 1 d D
H H21C 0.122(2) 0.652(6) 0.005(6) 0.042(3) Uani 1 d D
H H21A 0.068(5) 0.515(2) 0.140(2) 0.045(2) Uani 1 d D
H H22B 0.531(6) 0.8243(15) 0.686(2) 0.039(3) Uani 1 d D
H H22A 0.4596(19) 0.699(7) 0.6776(19) 0.037(3) Uani 1 d D
H H12 0.0506(11) 0.9050(18) 0.2314(15) 0.0289(18) Uani 1 d D

loop_
_atom_site_aniso_label
_atom_site_aniso_U_11
_atom_site_aniso_U_22
_atom_site_aniso_U_33
_atom_site_aniso_U_12
_atom_site_aniso_U_13
_atom_site_aniso_U_23
S1 0.01577(3) 0.01164(2) 0.01179(2) -0.00365(2) 0.00332(2) -0.006823(19)
S2 0.01949(4) 0.02222(4) 0.01881(3) -0.01166(3) 0.00709(3) -0.01378(3)
O1 0.01128(8) 0.02049(11) 0.01484(9) -0.00428(8) 0.00113(7) -0.01091(9)
C14 0.01039(9) 0.01314(9) 0.01240(9) -0.00352(7) 0.00150(7) -0.00795(8)
C13 0.01181(9) 0.01191(8) 0.01241(8) -0.00383(7) 0.00216(7) -0.00751(7)
C15 0.01168(9) 0.01198(9) 0.01345(9) -0.00400(7) 0.00220(7) -0.00782(8)
C4 0.01318(9) 0.01293(9) 0.01222(9) -0.00394(8) 0.00287(7) -0.00792(8)
C20 0.01168(9) 0.01186(9) 0.01408(10) -0.00316(8) 0.00155(8) -0.00682(8)
C5 0.01185(9) 0.01345(10) 0.01254(9) -0.00349(8) 0.00241(7) -0.00779(8)
N11 0.01247(9) 0.01569(10) 0.01713(10) -0.00388(8) -0.00003(8) -0.00941(8)
C12 0.01280(10) 0.01516(11) 0.01606(11) -0.00472(9) 0.00079(9) -0.00975(10)
C16 0.01616(12) 0.01430(11) 0.01718(12) -0.00563(10) 0.00255(10) -0.01037(10)
C3 0.01486(10) 0.01528(10) 0.01426(9) -0.00594(9) 0.00359(8) -0.00958(9)
C10 0.01404(11) 0.01616(11) 0.01323(10) -0.00532(9) 0.00368(8) -0.00828(9)
C6 0.01348(11) 0.01858(13) 0.01630(11) -0.00610(10) 0.00317(9) -0.01086(10)
N1 0.01981(13) 0.02322(14) 0.01519(10) -0.01013(12) 0.00617(10) -0.01280(10)
C19 0.01387(11) 0.01268(11) 0.01926(13) -0.00202(9) 0.00141(10) -0.00768(10)
C17 0.02054(15) 0.01385(11) 0.02024(14) -0.00586(11) 0.00394(12) -0.01102(11)
C8 0.01638(13) 0.02235(15) 0.01759(13) -0.00938(13) 0.00455(11) -0.00919(12)
C2 0.02035(15) 0.02338(16) 0.01619(13) -0.01096(14) 0.00644(11) -0.01397(13)
C7 0.01518(12) 0.02109(15) 0.01898(13) -0.00806(12) 0.00300(10) -0.01098(12)
C9 0.01735(13) 0.02190(15) 0.01532(12) -0.00890(13) 0.00563(11) -0.00966(12)
C22 0.01650(15) 0.02526(19) 0.01522(14) -0.00504(14) -0.00095(11) -0.00638(13)
C18 0.01869(14) 0.01213(11) 0.02130(14) -0.00334(11) 0.00375(12) -0.00915(11)
C21 0.02176(16) 0.02472(18) 0.02078(15) -0.01170(15) 0.00404(13) -0.01476(15)
H7 0.031(9) 0.045(9) 0.038(9) -0.021(6) 0.008(4) -0.028(6)
H16 0.024(9) 0.033(8) 0.037(8) -0.007(5) -0.002(5) -0.021(5)
H6 0.030(7) 0.038(8) 0.024(8) -0.015(4) 0.009(4) -0.020(5)
H8 0.031(10) 0.049(10) 0.041(9) -0.026(7) 0.017(5) -0.027(6)
H19 0.022(11) 0.031(8) 0.039(9) -0.002(6) -0.004(7) -0.017(6)
H17 0.037(8) 0.031(8) 0.043(9) -0.012(4) 0.005(3) -0.027(6)
H9 0.037(8) 0.046(9) 0.027(9) -0.022(5) 0.016(4) -0.024(5)
H18 0.030(9) 0.023(11) 0.046(9) -0.001(8) 0.003(4) -0.020(5)
H22C 0.029(11) 0.040(8) 0.030(8) -0.003(6) 0.007(5) -0.020(5)
H2 0.039(7) 0.046(8) 0.032(7) -0.024(5) 0.010(4) -0.028(5)
H21B 0.040(9) 0.049(9) 0.053(9) -0.014(6) 0.011(3) -0.039(5)
H21C 0.057(8) 0.042(10) 0.033(10) -0.023(5) 0.003(4) -0.020(8)
H21A 0.049(9) 0.067(9) 0.053(9) -0.042(6) 0.026(5) -0.042(5)
H22B 0.036(12) 0.053(9) 0.033(9) -0.021(6) -0.001(5) -0.022(5)
H22A 0.053(9) 0.024(12) 0.029(8) -0.011(5) 0.003(3) -0.014(5)
H12 0.029(7) 0.031(7) 0.034(7) -0.012(4) 0.001(3) -0.022(5)

loop_
_atom_type_symbol
_atom_type_description
_atom_type_scat_dispersion_real
_atom_type_scat_dispersion_imag
_atom_type_scat_source
C C 0.0033 0.0000 'Clementi & Roetti 1974. Atomic Data & Nuclear Data Tables. 14, 177'
H H 0.0000 0.0000 'Clementi & Roetti 1974. Atomic Data & Nuclear Data Tables. 14, 177'
N N 0.0061 0.0000 'Clementi & Roetti 1974. Atomic Data & Nuclear Data Tables. 14, 177'
O O 0.0106 0.0000 'Clementi & Roetti 1974. Atomic Data & Nuclear Data Tables. 14, 177'
S S 0.1246 0.0000 'Clementi & Roetti 1974. Atomic Data & Nuclear Data Tables. 14, 177'

loop_
_geom_angle_atom_site_label_1
_geom_angle_atom_site_label_2
_geom_angle_atom_site_label_3
_geom_angle
C13 S1 C4 102.92(2)
C3 S2 C21 103.13(3)
C14 O1 C22 116.74(4)
C13 C14 C15 118.87(4)
C20 C15 C16 119.80(4)
C3 C4 C5 119.40(3)
N11 C20 C15 122.62(4)
N11 C20 C19 118.63(4)
C10 C5 C6 118.66(4)
C17 C16 H16 120.(5)
N1 C10 C5 122.41(4)
N1 C10 C9 117.80(4)
C7 C6 H6 120.(5)
C18 C19 H19 120.(9)
C18 C17 H17 120.(6)
C9 C8 C7 120.02(5)
C9 C8 H8 120.(7)
C7 C8 H8 120.(7)
H22A C22 H22C 109.(8)
H22A C22 H22B 112.(8)
H22C C22 H22B 112.(8)
H21B C21 H21C 111.(7)
H21B C21 H21A 111.(7)
H21C C21 H21A 111.(7)

loop_
_geom_bond_atom_site_label_1
_geom_bond_atom_site_label_2
_geom_bond_distance
S1 C13 1.7701(4)
S1 C4 1.7818(3)
S2 C3 1.7579(3)
S2 C21 1.8081(7)
O1 C14 1.3587(3)
O1 C22 1.4383(4)
C14 C13 1.3834(6)
C14 C15 1.4261(4)
C13 C12 1.4241(4)
C15 C20 1.4222(4)
C15 C16 1.4161(2)
C4 C3 1.3899(2)
C4 C5 1.4254(3)
C20 N11 1.3739(2)
C20 C19 1.4171(4)
C5 C10 1.4249(3)
C5 C6 1.4214(2)
N11 C12 1.3174(4)
C12 H12 1.083(14)
C16 C17 1.3748(4)
C16 H16 1.08(2)
C3 C2 1.4277(3)
C10 N1 1.3671(7)
C10 C9 1.4172(3)
C6 C7 1.3761(3)
C6 H6 1.071(18)
N1 C2 1.3168(3)
C19 C18 1.3793(3)
C19 H19 1.08(3)
C17 C18 1.4148(4)
C17 H17 1.08(2)
C8 C9 1.3780(3)
C8 C7 1.4163(3)
C8 H8 1.08(3)
C2 H2 1.08(3)
C7 H7 1.08(3)
C9 H9 1.08(2)
C22 H22A 1.05(3)
C22 H22C 1.05(3)
C22 H22B 1.06(3)
C18 H18 1.08(2)
C21 H21B 0.99(2)
C21 H21C 0.99(3)
C21 H21A 1.06(2)
